data_4337858
loop_
_publ_author_name
'Das, Sourav'
'Dey, Atanu'
'Biswas, Sourav'
'Colacio, Enrique'
'Chandrasekhar, Vadapalli'

_publ_section_title
;
 Hydroxide-Free Cubane-Shaped Tetranuclear [Ln4] Complexes.
;
_journal_issue 7
_journal_name_full 'Inorganic chemistry'
_journal_page_first 3417
_journal_paper_doi 10.1021/ic402827b
_journal_volume 53
_journal_year 2014
_chemical_formula_moiety 'C72 H76 Gd4 N8 O16, 6(C H4 O), 2(H2 O), O'
_chemical_formula_sum 'C78 H104 Gd4 N8 O25'
_chemical_formula_weight 2182.69
_chemical_name_systematic
; 
 ? 
;
_space_group_IT_number 14
_symmetry_cell_setting monoclinic
_symmetry_space_group_name_Hall '-P 2ybc'
_symmetry_space_group_name_H-M 'P 1 21/c 1'
_atom_sites_solution_hydrogens geom
_atom_sites_solution_primary direct
_atom_sites_solution_secondary difmap
_audit_creation_method SHELXL-97
_cell_angle_alpha 90.000(5)
_cell_angle_beta 102.470(5)
_cell_angle_gamma 90.000(5)
_cell_formula_units_Z 4
_cell_length_a 18.788(5)
_cell_length_b 16.882(5)
_cell_length_c 27.893(5)
_cell_measurement_reflns_used 5886
_cell_measurement_temperature 100(2)
_cell_measurement_theta_max 23.52
_cell_measurement_theta_min 2.38
_cell_volume 8638(4)
_computing_cell_refinement 'Bruker SMART'
_computing_data_collection 'Bruker SMART'
_computing_data_reduction 'Bruker SAINT'
_computing_molecular_graphics 'Bruker SHELXTL'
_computing_publication_material 'Bruker SHELXTL'
_computing_structure_refinement 'Bruker SHELXTL'
_computing_structure_solution 'Bruker SHELXTL'
_diffrn_ambient_temperature 100(2)
_diffrn_measured_fraction_theta_full 0.995
_diffrn_measured_fraction_theta_max 0.995
_diffrn_radiation_monochromator graphite
_diffrn_radiation_source 'fine-focus sealed tube'
_diffrn_radiation_type MoK\a
_diffrn_radiation_wavelength 0.71069
_diffrn_reflns_av_R_equivalents 0.0784
_diffrn_reflns_av_sigmaI/netI 0.0926
_diffrn_reflns_limit_h_max 22
_diffrn_reflns_limit_h_min -22
_diffrn_reflns_limit_k_max 10
_diffrn_reflns_limit_k_min -20
_diffrn_reflns_limit_l_max 33
_diffrn_reflns_limit_l_min -33
_diffrn_reflns_number 44268
_diffrn_reflns_theta_full 25.03
_diffrn_reflns_theta_max 25.03
_diffrn_reflns_theta_min 4.09
_exptl_absorpt_coefficient_mu 3.109
_exptl_absorpt_correction_T_max 1
_exptl_absorpt_correction_T_min 0.567077
_exptl_absorpt_correction_type empirical
_exptl_absorpt_process_details sadabs
_exptl_crystal_colour red
_exptl_crystal_density_diffrn 1.678
_exptl_crystal_density_method 'not measured'
_exptl_crystal_description block
_exptl_crystal_F_000 4336
_exptl_crystal_size_max 0.056
_exptl_crystal_size_mid 0.038
_exptl_crystal_size_min 0.021
_refine_diff_density_max 1.920
_refine_diff_density_min -1.145
_refine_diff_density_rms 0.179
_refine_ls_extinction_method none
_refine_ls_goodness_of_fit_ref 1.042
_refine_ls_hydrogen_treatment mixed
_refine_ls_matrix_type full
_refine_ls_number_parameters 1060
_refine_ls_number_reflns 15167
_refine_ls_number_restraints 2
_refine_ls_restrained_S_all 1.043
_refine_ls_R_factor_all 0.1073
_refine_ls_R_factor_gt 0.0718
_refine_ls_shift/su_max 0.000
_refine_ls_shift/su_mean 0.000
_refine_ls_structure_factor_coef Fsqd
_refine_ls_weighting_details 'calc w=1/[\s^2^(Fo^2^)+(0.0726P)^2^+66.6608P] where P=(Fo^2^+2Fc^2^)/3'
_refine_ls_weighting_scheme calc
_refine_ls_wR_factor_gt 0.1655
_refine_ls_wR_factor_ref 0.1860
_reflns_number_gt 10415
_reflns_number_total 15167
_reflns_threshold_expression >2sigma(I)
_cod_data_source_file ic402827b_si_001.cif
_cod_data_source_block Gd4
_cod_depositor_comments
;
The following automatic conversions were performed:

'_symmetry_cell_setting' value 'Monoclinic' changed to 'monoclinic'
according to
/usr/data/users/saulius/automatic-downloads/rss-feeds/ACS/lib/dictionaries/cif_core.dic
dictionary named 'cif_core.dic' version 2.4.2 from 2011-04-26.

Automatic conversion script
Id: cif_fix_values 2281 2013-09-26 08:29:07Z andrius 

 Adding full bibliography for 4337858--4337860.cif.
;
_cod_original_sg_symbol_H-M 'P2(1)/c  '
_cod_database_code 4337858

loop_
_symmetry_equiv_pos_as_xyz
'x, y, z'
'-x, y+1/2, -z+1/2'
'-x, -y, -z'
'x, -y-1/2, z-1/2'

loop_
_atom_site_label
_atom_site_type_symbol
_atom_site_fract_x
_atom_site_fract_y
_atom_site_fract_z
_atom_site_U_iso_or_equiv
_atom_site_adp_type
_atom_site_occupancy
_atom_site_symmetry_multiplicity
_atom_site_calc_flag
_atom_site_refinement_flags
Gd1 Gd 0.74951(3) 0.87110(3) 0.65088(2) 0.03658(17) Uani 1 1 d .
Gd2 Gd 0.62367(3) 1.02703(3) 0.68157(2) 0.03592(17) Uani 1 1 d .
Gd3 Gd 0.77447(3) 0.97414(4) 0.78890(2) 0.03898(18) Uani 1 1 d .
Gd4 Gd 0.84481(3) 1.06467(4) 0.68608(3) 0.04147(18) Uani 1 1 d .
O1 O 0.7261(4) 1.0107(4) 0.6385(3) 0.0349(18) Uani 1 1 d .
O2 O 0.7768(4) 0.7466(5) 0.6830(3) 0.044(2) Uani 1 1 d .
O3 O 0.6902(4) 0.9117(4) 0.7180(3) 0.0348(18) Uani 1 1 d .
O4 O 0.5935(4) 1.1476(5) 0.6451(3) 0.043(2) Uani 1 1 d .
O7 O 0.8336(4) 0.9352(4) 0.7214(3) 0.0387(19) Uani 1 1 d .
O8 O 0.8220(4) 1.1880(4) 0.6525(3) 0.046(2) Uani 1 1 d .
O5 O 0.7418(4) 1.0785(4) 0.7287(3) 0.0377(19) Uani 1 1 d .
O6 O 0.7993(4) 0.8535(5) 0.8266(3) 0.044(2) Uani 1 1 d .
O16 O 0.8613(4) 0.8876(5) 0.6257(3) 0.049(2) Uani 1 1 d .
O15 O 0.8723(4) 1.0173(5) 0.6125(4) 0.054(2) Uani 1 1 d .
O12 O 0.6586(4) 0.9777(5) 0.8088(3) 0.047(2) Uani 1 1 d .
O11 O 0.6000(4) 1.0700(5) 0.7583(3) 0.045(2) Uani 1 1 d .
O10 O 0.5703(4) 0.9564(5) 0.6089(3) 0.042(2) Uani 1 1 d .
O9 O 0.6259(4) 0.8396(5) 0.6226(3) 0.043(2) Uani 1 1 d .
O14 O 0.8969(4) 1.1237(5) 0.7617(4) 0.051(2) Uani 1 1 d .
O13 O 0.8945(4) 1.0237(5) 0.8132(3) 0.045(2) Uani 1 1 d .
O17 O 0.8128(4) 0.7131(4) 0.7806(3) 0.047(2) Uani 1 1 d G
H17A H 0.8067 0.7220 0.7500 0.070 Uiso 1 1 d G
H17B H 0.7942 0.7506 0.7942 0.070 Uiso 1 1 d G
O18 O 0.6900(4) 0.2475(4) 0.6204(3) 0.053(2) Uani 1 1 d G
H18A H 0.6666 0.2191 0.6368 0.080 Uiso 1 1 d G
H18B H 0.7322 0.2278 0.6226 0.080 Uiso 1 1 d G
O19 O 0.8681(12) 0.4045(15) 0.5105(7) 0.178(8) Uani 1 1 d .
H19 H 0.8612 0.3711 0.5303 0.267 Uiso 1 1 calc R
O20 O 0.6939(9) 0.2419(9) 0.5236(6) 0.129(6) Uani 1 1 d D
H20A H 0.7152 0.2234 0.5033 0.193 Uiso 1 1 calc R
O21 O 0.8210(13) 0.2528(15) 0.0084(7) 0.187(9) Uani 1 1 d .
H21 H 0.8430 0.2233 -0.0067 0.280 Uiso 1 1 calc R
O22 O 0.2621(6) 0.9714(8) 0.6469(5) 0.096(4) Uani 1 1 d .
H22A H 0.2753 1.0137 0.6604 0.144 Uiso 1 1 calc R
O23 O 0.7267(6) 0.5946(7) 0.7881(5) 0.087(4) Uani 1 1 d .
H23A H 0.7555 0.6317 0.7908 0.131 Uiso 1 1 calc R
O24 O 0.7160(13) 0.3559(13) 0.6982(6) 0.191(11) Uani 1 1 d D
H24A H 0.7262 0.3689 0.7272 0.287 Uiso 1 1 calc R
O25 O 0.571(2) 0.546(7) 0.556(3) 0.89(11) Uani 1 1 d .
N1 N 0.7173(5) 0.9153(6) 0.5623(4) 0.042(2) Uani 1 1 d .
N2 N 0.7450(5) 0.7640(6) 0.5854(4) 0.042(2) Uani 1 1 d .
N3 N 0.5432(5) 0.9230(6) 0.7055(4) 0.039(2) Uani 1 1 d .
N4 N 0.4869(5) 1.0607(6) 0.6666(3) 0.038(2) Uani 1 1 d .
N7 N 0.9637(5) 0.9932(6) 0.7149(4) 0.044(3) Uani 1 1 d .
N8 N 0.9595(5) 1.1384(6) 0.6762(5) 0.056(3) Uani 1 1 d .
N5 N 0.7633(5) 1.1090(6) 0.8256(4) 0.043(2) Uani 1 1 d .
N6 N 0.7988(5) 0.9827(7) 0.8823(4) 0.048(3) Uani 1 1 d .
C1 C 0.7078(6) 1.0474(7) 0.5921(4) 0.042(3) Uani 1 1 d .
H1A H 0.7433 1.0885 0.5904 0.050 Uiso 1 1 calc R
H1B H 0.6606 1.0726 0.5885 0.050 Uiso 1 1 calc R
C2 C 0.7052(6) 0.9913(8) 0.5504(5) 0.044(3) Uani 1 1 d .
C3 C 0.6895(8) 1.0173(9) 0.5011(5) 0.057(4) Uani 1 1 d .
H3 H 0.6823 1.0709 0.4941 0.069 Uiso 1 1 calc R
C4 C 0.6848(9) 0.9635(9) 0.4635(5) 0.065(4) Uani 1 1 d .
H4 H 0.6732 0.9802 0.4310 0.078 Uiso 1 1 calc R
C5 C 0.6977(8) 0.8834(9) 0.4749(6) 0.066(4) Uani 1 1 d .
H5 H 0.6955 0.8457 0.4503 0.080 Uiso 1 1 calc R
C6 C 0.7139(7) 0.8615(8) 0.5248(5) 0.050(3) Uani 1 1 d .
C7 C 0.7280(7) 0.7791(8) 0.5399(5) 0.050(3) Uani 1 1 d .
H7 H 0.7247 0.7389 0.5167 0.060 Uiso 1 1 calc R
C8 C 0.7588(6) 0.6860(7) 0.6036(4) 0.038(3) Uani 1 1 d .
C9 C 0.7565(7) 0.6180(8) 0.5750(5) 0.053(3) Uani 1 1 d .
H9 H 0.7466 0.6219 0.5409 0.064 Uiso 1 1 calc R
C10 C 0.7689(8) 0.5456(8) 0.5969(6) 0.061(4) Uani 1 1 d .
H10 H 0.7665 0.5002 0.5778 0.073 Uiso 1 1 calc R
C11 C 0.7853(7) 0.5394(8) 0.6480(5) 0.051(3) Uani 1 1 d .
H11 H 0.7942 0.4900 0.6629 0.061 Uiso 1 1 calc R
C12 C 0.7883(6) 0.6063(8) 0.6764(5) 0.049(3) Uani 1 1 d .
H12 H 0.7994 0.6016 0.7104 0.058 Uiso 1 1 calc R
C13 C 0.7749(6) 0.6815(7) 0.6550(5) 0.041(3) Uani 1 1 d .
C14 C 0.6535(6) 0.8455(7) 0.7356(4) 0.036(3) Uani 1 1 d .
H14A H 0.6737 0.8380 0.7704 0.043 Uiso 1 1 calc R
H14B H 0.6628 0.7977 0.7186 0.043 Uiso 1 1 calc R
C15 C 0.5725(6) 0.8575(8) 0.7279(4) 0.042(3) Uani 1 1 d .
C16 C 0.5296(6) 0.7987(8) 0.7439(5) 0.049(3) Uani 1 1 d .
H16 H 0.5511 0.7541 0.7605 0.059 Uiso 1 1 calc R
C17 C 0.4554(7) 0.8089(8) 0.7343(5) 0.054(4) Uani 1 1 d .
H17 H 0.4258 0.7702 0.7436 0.065 Uiso 1 1 calc R
C18 C 0.4247(6) 0.8772(8) 0.7107(5) 0.053(4) Uani 1 1 d .
H18 H 0.3745 0.8847 0.7038 0.064 Uiso 1 1 calc R
C19 C 0.4697(6) 0.9331(7) 0.6977(5) 0.043(3) Uani 1 1 d .
C20 C 0.4425(6) 1.0075(7) 0.6753(5) 0.042(3) Uani 1 1 d .
H20 H 0.3926 1.0169 0.6671 0.050 Uiso 1 1 calc R
C21 C 0.4691(6) 1.1357(7) 0.6491(4) 0.037(3) Uani 1 1 d .
C22 C 0.3992(6) 1.1712(7) 0.6420(5) 0.046(3) Uani 1 1 d .
H22 H 0.3608 1.1423 0.6493 0.055 Uiso 1 1 calc R
C23 C 0.3871(7) 1.2467(8) 0.6248(5) 0.051(3) Uani 1 1 d .
H23 H 0.3421 1.2706 0.6232 0.062 Uiso 1 1 calc R
C24 C 0.4423(7) 1.2873(8) 0.6099(5) 0.057(4) Uani 1 1 d .
H24 H 0.4329 1.3368 0.5952 0.068 Uiso 1 1 calc R
C25 C 0.5108(7) 1.2553(8) 0.6164(5) 0.052(3) Uani 1 1 d .
H25 H 0.5481 1.2845 0.6078 0.063 Uiso 1 1 calc R
C26 C 0.5252(6) 1.1796(7) 0.6358(5) 0.041(3) Uani 1 1 d .
C40 C 0.8951(6) 0.8860(7) 0.7391(5) 0.046(3) Uani 1 1 d .
H40A H 0.8882 0.8361 0.7214 0.056 Uiso 1 1 calc R
H40B H 0.8977 0.8746 0.7735 0.056 Uiso 1 1 calc R
C41 C 0.9666(6) 0.9218(7) 0.7337(4) 0.040(3) Uani 1 1 d .
C42 C 1.0317(6) 0.8791(7) 0.7504(5) 0.051(4) Uani 1 1 d .
H42 H 1.0315 0.8293 0.7646 0.061 Uiso 1 1 calc R
C43 C 1.0964(6) 0.9144(7) 0.7449(5) 0.051(4) Uani 1 1 d .
H43 H 1.1404 0.8874 0.7542 0.061 Uiso 1 1 calc R
C44 C 1.0947(6) 0.9896(8) 0.7255(5) 0.050(3) Uani 1 1 d .
H44 H 1.1377 1.0144 0.7225 0.060 Uiso 1 1 calc R
C45 C 1.0285(6) 1.0279(7) 0.7106(5) 0.044(3) Uani 1 1 d .
C46 C 1.0238(6) 1.1066(7) 0.6906(5) 0.047(3) Uani 1 1 d .
H46 H 1.0656 1.1343 0.6880 0.057 Uiso 1 1 calc R
C47 C 0.9480(6) 1.2149(7) 0.6574(5) 0.052(4) Uani 1 1 d .
C48 C 1.0020(7) 1.2664(8) 0.6478(6) 0.067(4) Uani 1 1 d .
H48 H 1.0502 1.2496 0.6538 0.080 Uiso 1 1 calc R
C49 C 0.9845(7) 1.3403(9) 0.6300(7) 0.081(6) Uani 1 1 d .
H49 H 1.0208 1.3749 0.6251 0.097 Uiso 1 1 calc R
C50 C 0.9111(7) 1.3641(8) 0.6190(7) 0.077(5) Uani 1 1 d .
H50 H 0.8989 1.4146 0.6066 0.093 Uiso 1 1 calc R
C51 C 0.8572(7) 1.3135(8) 0.6265(6) 0.061(4) Uani 1 1 d .
H51 H 0.8089 1.3302 0.6186 0.074 Uiso 1 1 calc R
C52 C 0.8731(7) 1.2386(7) 0.6453(5) 0.049(3) Uani 1 1 d .
C27 C 0.7358(6) 1.1590(7) 0.7424(5) 0.047(3) Uani 1 1 d .
H27A H 0.6879 1.1784 0.7265 0.057 Uiso 1 1 calc R
H27B H 0.7716 1.1900 0.7303 0.057 Uiso 1 1 calc R
C28 C 0.7464(6) 1.1727(8) 0.7969(5) 0.050(3) Uani 1 1 d .
C29 C 0.7393(7) 1.2481(8) 0.8146(6) 0.055(4) Uani 1 1 d .
H29 H 0.7296 1.2912 0.7935 0.067 Uiso 1 1 calc R
C30 C 0.7470(8) 1.2571(10) 0.8639(7) 0.074(5) Uani 1 1 d .
H30 H 0.7404 1.3065 0.8770 0.089 Uiso 1 1 calc R
C31 C 0.7650(8) 1.1919(10) 0.8946(6) 0.070(4) Uani 1 1 d .
H31 H 0.7714 1.1980 0.9284 0.083 Uiso 1 1 calc R
C32 C 0.7732(7) 1.1196(8) 0.8754(6) 0.056(4) Uani 1 1 d .
C33 C 0.7923(6) 1.0476(8) 0.9033(5) 0.050(3) Uani 1 1 d .
H33 H 0.7999 1.0492 0.9373 0.060 Uiso 1 1 calc R
C34 C 0.8178(6) 0.9089(8) 0.9071(5) 0.051(3) Uani 1 1 d .
C35 C 0.8361(7) 0.9005(9) 0.9582(5) 0.057(4) Uani 1 1 d .
H35 H 0.8374 0.9445 0.9785 0.069 Uiso 1 1 calc R
C36 C 0.8520(8) 0.8271(10) 0.9779(6) 0.063(4) Uani 1 1 d .
H36 H 0.8649 0.8213 1.0118 0.076 Uiso 1 1 calc R
C37 C 0.8494(7) 0.7609(9) 0.9480(5) 0.058(4) Uani 1 1 d .
H37 H 0.8606 0.7113 0.9621 0.070 Uiso 1 1 calc R
C38 C 0.8299(6) 0.7681(8) 0.8972(5) 0.046(3) Uani 1 1 d .
H38 H 0.8269 0.7235 0.8774 0.055 Uiso 1 1 calc R
C39 C 0.8150(6) 0.8434(7) 0.8763(4) 0.040(3) Uani 1 1 d .
C68 C 0.8860(7) 0.9466(9) 0.6054(5) 0.049(3) Uani 1 1 d .
C69 C 0.9367(9) 0.9257(10) 0.5719(7) 0.072(5) Uani 1 1 d .
C72 C 0.9446(16) 0.8405(14) 0.5679(10) 0.164(12) Uani 1 1 d .
H72A H 0.9328 0.8254 0.5339 0.246 Uiso 1 1 calc R
H72B H 0.9122 0.8141 0.5850 0.246 Uiso 1 1 calc R
H72C H 0.9940 0.8256 0.5820 0.246 Uiso 1 1 calc R
C71 C 0.8926(13) 0.9433(18) 0.5176(10) 0.156(11) Uani 1 1 d .
H71A H 0.9089 0.9925 0.5064 0.235 Uiso 1 1 calc R
H71B H 0.8415 0.9467 0.5173 0.235 Uiso 1 1 calc R
H71C H 0.9007 0.9013 0.4962 0.235 Uiso 1 1 calc R
C70 C 0.9984(10) 0.9766(18) 0.5793(8) 0.171(15) Uani 1 1 d .
H70A H 1.0363 0.9553 0.6047 0.257 Uiso 1 1 calc R
H70B H 0.9850 1.0282 0.5887 0.257 Uiso 1 1 calc R
H70C H 1.0156 0.9805 0.5493 0.257 Uiso 1 1 calc R
C58 C 0.6106(7) 1.0333(8) 0.7985(5) 0.047(3) Uani 1 1 d .
C59 C 0.5625(7) 1.0471(8) 0.8343(5) 0.050(3) Uani 1 1 d .
C60 C 0.6026(11) 1.0286(14) 0.8872(7) 0.113(7) Uani 1 1 d .
H60A H 0.6247 0.9772 0.8884 0.169 Uiso 1 1 calc R
H60B H 0.5685 1.0295 0.9084 0.169 Uiso 1 1 calc R
H60C H 0.6397 1.0678 0.8980 0.169 Uiso 1 1 calc R
C61 C 0.4984(9) 0.9875(12) 0.8210(7) 0.092(6) Uani 1 1 d .
H61A H 0.4691 1.0006 0.7894 0.138 Uiso 1 1 calc R
H61B H 0.4692 0.9902 0.8453 0.138 Uiso 1 1 calc R
H61C H 0.5174 0.9348 0.8202 0.138 Uiso 1 1 calc R
C62 C 0.5328(13) 1.1266(11) 0.8295(9) 0.120(8) Uani 1 1 d .
H62A H 0.5714 1.1642 0.8399 0.180 Uiso 1 1 calc R
H62B H 0.4975 1.1319 0.8496 0.180 Uiso 1 1 calc R
H62C H 0.5098 1.1364 0.7958 0.180 Uiso 1 1 calc R
C53 C 0.5745(6) 0.8843(8) 0.6003(4) 0.042(3) Uani 1 1 d .
C54 C 0.5129(6) 0.8442(8) 0.5624(5) 0.048(3) Uani 1 1 d .
C56 C 0.4976(8) 0.8935(10) 0.5154(5) 0.069(4) Uani 1 1 d .
H56A H 0.5429 0.9076 0.5070 0.104 Uiso 1 1 calc R
H56B H 0.4717 0.9406 0.5204 0.104 Uiso 1 1 calc R
H56C H 0.4687 0.8631 0.4892 0.104 Uiso 1 1 calc R
C57 C 0.4458(7) 0.8422(9) 0.5835(5) 0.064(4) Uani 1 1 d .
H57A H 0.4051 0.8239 0.5590 0.095 Uiso 1 1 calc R
H57B H 0.4358 0.8945 0.5939 0.095 Uiso 1 1 calc R
H57C H 0.4536 0.8069 0.6112 0.095 Uiso 1 1 calc R
C55 C 0.5333(8) 0.7610(9) 0.5519(6) 0.073(5) Uani 1 1 d .
H55A H 0.5503 0.7334 0.5822 0.110 Uiso 1 1 calc R
H55B H 0.5712 0.7622 0.5336 0.110 Uiso 1 1 calc R
H55C H 0.4914 0.7343 0.5330 0.110 Uiso 1 1 calc R
C63 C 0.9190(6) 1.0883(8) 0.8016(6) 0.047(3) Uani 1 1 d .
C64 C 0.9819(7) 1.1265(8) 0.8402(6) 0.059(4) Uani 1 1 d .
C67 C 1.0254(8) 1.1821(10) 0.8160(7) 0.091(6) Uani 1 1 d .
H67A H 0.9940 1.2066 0.7882 0.136 Uiso 1 1 calc R
H67B H 1.0631 1.1532 0.8052 0.136 Uiso 1 1 calc R
H67C H 1.0471 1.2222 0.8389 0.136 Uiso 1 1 calc R
C65 C 1.0335(10) 1.0595(11) 0.8645(8) 0.122(9) Uani 1 1 d .
H65A H 1.0446 1.0255 0.8395 0.184 Uiso 1 1 calc R
H65B H 1.0101 1.0291 0.8858 0.184 Uiso 1 1 calc R
H65C H 1.0777 1.0821 0.8832 0.184 Uiso 1 1 calc R
C66 C 0.9497(10) 1.1620(14) 0.8802(8) 0.126(9) Uani 1 1 d .
H66A H 0.9872 1.1887 0.9034 0.189 Uiso 1 1 calc R
H66B H 0.9290 1.1207 0.8966 0.189 Uiso 1 1 calc R
H66C H 0.9124 1.1992 0.8662 0.189 Uiso 1 1 calc R
C73 C 0.6632(7) 0.6124(9) 0.7500(6) 0.067(4) Uani 1 1 d .
H73A H 0.6674 0.5864 0.7201 0.100 Uiso 1 1 calc R
H73B H 0.6600 0.6686 0.7446 0.100 Uiso 1 1 calc R
H73C H 0.6202 0.5941 0.7599 0.100 Uiso 1 1 calc R
C74 C 0.6627(14) 0.4083(16) 0.672(2) 0.33(4) Uani 1 1 d D
H74A H 0.6779 0.4621 0.6792 0.488 Uiso 1 1 calc R
H74B H 0.6170 0.3994 0.6810 0.488 Uiso 1 1 calc R
H74C H 0.6570 0.3991 0.6372 0.488 Uiso 1 1 calc R
C75 C 0.9489(18) 0.405(3) 0.5080(12) 0.229(19) Uani 1 1 d .
H75A H 0.9592 0.4507 0.4905 0.343 Uiso 1 1 calc R
H75B H 0.9595 0.3578 0.4912 0.343 Uiso 1 1 calc R
H75C H 0.9785 0.4053 0.5407 0.343 Uiso 1 1 calc R
C76 C 0.1920(11) 0.980(2) 0.6169(9) 0.167(13) Uani 1 1 d .
H76A H 0.1916 0.9589 0.5849 0.251 Uiso 1 1 calc R
H76B H 0.1794 1.0353 0.6141 0.251 Uiso 1 1 calc R
H76C H 0.1573 0.9522 0.6312 0.251 Uiso 1 1 calc R
C77 C 0.8651(17) 0.3284(16) 0.0224(7) 0.204(18) Uani 1 1 d .
H77A H 0.9030 0.3314 0.0043 0.306 Uiso 1 1 calc R
H77B H 0.8863 0.3279 0.0569 0.306 Uiso 1 1 calc R
H77C H 0.8336 0.3736 0.0147 0.306 Uiso 1 1 calc R
C78 C 0.676(2) 0.3328(16) 0.5115(11) 0.40(5) Uani 1 1 d D
H78A H 0.6250 0.3388 0.4974 0.593 Uiso 1 1 calc R
H78B H 0.7038 0.3513 0.4886 0.593 Uiso 1 1 calc R
H78C H 0.6886 0.3633 0.5412 0.593 Uiso 1 1 calc R

loop_
_atom_site_aniso_label
_atom_site_aniso_U_11
_atom_site_aniso_U_22
_atom_site_aniso_U_33
_atom_site_aniso_U_23
_atom_site_aniso_U_13
_atom_site_aniso_U_12
Gd1 0.0254(3) 0.0345(3) 0.0470(4) 0.0009(3) 0.0016(2) -0.0021(2)
Gd2 0.0202(3) 0.0356(3) 0.0493(4) 0.0025(3) 0.0018(2) -0.0015(2)
Gd3 0.0229(3) 0.0357(3) 0.0535(4) -0.0007(3) -0.0025(3) -0.0030(2)
Gd4 0.0208(3) 0.0338(3) 0.0684(4) 0.0009(3) 0.0065(3) -0.0022(2)
O1 0.023(4) 0.033(4) 0.045(5) 0.011(4) -0.003(3) 0.000(3)
O2 0.034(4) 0.035(5) 0.054(5) 0.000(4) -0.007(4) -0.001(4)
O3 0.028(4) 0.032(4) 0.038(4) 0.004(4) -0.006(3) -0.006(3)
O4 0.024(4) 0.038(5) 0.063(6) 0.008(4) 0.001(4) 0.004(3)
O7 0.017(4) 0.040(5) 0.053(5) 0.005(4) -0.004(3) 0.000(3)
O8 0.016(4) 0.029(4) 0.094(7) 0.008(4) 0.011(4) -0.002(3)
O5 0.016(3) 0.033(4) 0.060(5) -0.004(4) -0.002(3) -0.002(3)
O6 0.032(4) 0.042(5) 0.052(5) 0.000(4) -0.002(4) -0.003(4)
O16 0.035(5) 0.053(6) 0.057(6) -0.003(5) 0.007(4) -0.012(4)
O15 0.032(5) 0.042(6) 0.088(7) -0.011(5) 0.011(4) -0.003(4)
O12 0.027(4) 0.058(6) 0.052(5) 0.000(4) -0.001(4) -0.005(4)
O11 0.029(4) 0.053(5) 0.049(5) 0.000(5) 0.004(4) -0.001(4)
O10 0.035(4) 0.045(5) 0.040(5) 0.002(4) -0.005(4) -0.003(4)
O9 0.029(4) 0.046(5) 0.047(5) 0.007(4) -0.007(4) 0.002(4)
O14 0.025(4) 0.044(5) 0.081(7) -0.003(5) 0.004(4) 0.007(4)
O13 0.026(4) 0.040(5) 0.062(6) -0.005(4) -0.004(4) -0.008(4)
O17 0.034(4) 0.055(5) 0.046(5) 0.004(4) -0.003(4) 0.005(4)
O18 0.028(4) 0.042(5) 0.090(7) 0.011(5) 0.013(4) 0.005(4)
O19 0.172(19) 0.23(2) 0.103(14) 0.027(13) -0.025(12) -0.006(17)
O20 0.113(12) 0.114(11) 0.122(12) 0.060(10) -0.058(9) -0.057(9)
O21 0.22(2) 0.25(2) 0.092(13) -0.037(14) 0.037(13) -0.005(19)
O22 0.049(6) 0.115(10) 0.111(10) -0.018(8) -0.009(6) -0.013(7)
O23 0.066(7) 0.074(8) 0.127(10) 0.003(7) 0.032(7) -0.020(6)
O24 0.28(3) 0.21(2) 0.086(11) -0.021(12) 0.039(13) -0.18(2)
O25 0.14(3) 1.7(3) 0.80(13) -0.71(16) -0.02(5) 0.07(7)
N1 0.047(6) 0.035(6) 0.044(6) 0.000(5) 0.009(5) -0.003(5)
N2 0.030(5) 0.041(6) 0.052(7) -0.002(5) 0.005(5) -0.004(4)
N3 0.026(5) 0.042(6) 0.046(6) -0.002(5) -0.002(4) -0.004(4)
N4 0.030(5) 0.042(6) 0.038(6) -0.002(5) 0.002(4) -0.001(5)
N7 0.029(5) 0.033(6) 0.071(7) 0.005(5) 0.012(5) -0.007(4)
N8 0.024(5) 0.029(6) 0.112(10) -0.009(6) 0.011(6) -0.007(4)
N5 0.028(5) 0.045(6) 0.051(7) 0.005(5) -0.002(5) 0.002(5)
N6 0.028(5) 0.051(7) 0.060(7) -0.006(6) -0.003(5) -0.006(5)
C1 0.025(6) 0.050(8) 0.051(8) 0.015(6) 0.011(5) 0.005(5)
C2 0.039(7) 0.047(8) 0.045(8) 0.003(6) 0.004(6) -0.004(6)
C3 0.066(9) 0.054(9) 0.051(9) 0.010(7) 0.012(7) 0.008(7)
C4 0.085(11) 0.063(10) 0.048(9) 0.016(8) 0.019(8) 0.023(8)
C5 0.084(11) 0.057(10) 0.057(10) -0.006(8) 0.013(8) 0.014(8)
C6 0.041(7) 0.055(9) 0.052(8) -0.002(7) 0.004(6) 0.003(6)
C7 0.054(8) 0.043(8) 0.048(8) -0.006(7) 0.002(6) -0.002(6)
C8 0.028(6) 0.039(7) 0.045(7) 0.005(6) 0.006(5) 0.001(5)
C9 0.059(9) 0.040(8) 0.059(9) -0.011(7) 0.005(7) -0.007(7)
C10 0.055(9) 0.042(8) 0.083(11) -0.013(8) 0.009(8) -0.002(7)
C11 0.056(8) 0.039(8) 0.054(9) 0.009(7) 0.004(7) 0.006(6)
C12 0.026(6) 0.047(8) 0.067(9) 0.008(7) -0.002(6) 0.001(6)
C13 0.024(6) 0.040(7) 0.061(8) -0.005(7) 0.012(6) 0.005(5)
C14 0.032(6) 0.036(7) 0.037(7) 0.000(5) 0.000(5) 0.000(5)
C15 0.038(7) 0.050(8) 0.038(7) 0.001(6) 0.008(5) -0.008(6)
C16 0.029(6) 0.056(8) 0.056(8) 0.020(7) -0.003(6) 0.002(6)
C17 0.036(7) 0.054(9) 0.072(10) 0.020(7) 0.011(6) -0.003(6)
C18 0.020(6) 0.061(9) 0.072(9) 0.016(8) -0.005(6) -0.010(6)
C19 0.031(6) 0.043(7) 0.050(8) 0.006(6) -0.001(5) -0.004(6)
C20 0.023(6) 0.042(7) 0.058(8) 0.009(6) 0.002(5) -0.003(5)
C21 0.024(6) 0.042(7) 0.045(7) 0.003(6) 0.003(5) 0.004(5)
C22 0.028(6) 0.042(8) 0.062(8) -0.009(7) -0.003(6) -0.006(6)
C23 0.030(7) 0.048(8) 0.068(9) 0.004(7) -0.008(6) 0.013(6)
C24 0.033(7) 0.043(8) 0.088(11) 0.005(7) -0.003(7) 0.005(6)
C25 0.033(7) 0.049(8) 0.073(10) 0.008(7) 0.008(6) -0.008(6)
C26 0.030(6) 0.037(7) 0.054(8) 0.002(6) 0.006(5) 0.005(5)
C40 0.022(6) 0.035(7) 0.079(9) -0.008(7) 0.002(6) -0.003(5)
C41 0.021(6) 0.043(7) 0.054(8) -0.011(6) 0.005(5) -0.005(5)
C42 0.026(6) 0.030(7) 0.093(11) -0.014(7) 0.007(6) 0.004(5)
C43 0.028(6) 0.029(7) 0.093(11) -0.017(7) 0.010(6) -0.003(5)
C44 0.016(6) 0.056(9) 0.077(10) -0.007(7) 0.010(6) -0.003(6)
C45 0.024(6) 0.036(7) 0.067(9) -0.001(6) 0.001(6) -0.004(5)
C46 0.027(6) 0.037(7) 0.080(10) 0.007(7) 0.018(6) -0.003(5)
C47 0.028(6) 0.037(7) 0.090(11) -0.006(7) 0.014(6) 0.004(6)
C48 0.037(7) 0.046(9) 0.121(14) 0.005(9) 0.024(8) 0.005(7)
C49 0.035(8) 0.044(9) 0.166(18) 0.024(10) 0.024(9) 0.002(7)
C50 0.041(8) 0.042(8) 0.155(17) 0.022(10) 0.033(9) 0.001(7)
C51 0.032(7) 0.041(8) 0.111(13) 0.010(8) 0.015(7) -0.007(6)
C52 0.040(7) 0.037(7) 0.071(9) 0.001(7) 0.017(6) -0.012(6)
C27 0.021(6) 0.036(7) 0.085(10) 0.002(7) 0.010(6) -0.005(5)
C28 0.033(7) 0.052(9) 0.063(9) -0.009(7) 0.004(6) -0.002(6)
C29 0.056(8) 0.040(8) 0.065(10) -0.004(7) 0.000(7) 0.010(7)
C30 0.071(11) 0.057(10) 0.087(13) -0.015(9) -0.002(9) 0.014(8)
C31 0.059(9) 0.073(11) 0.069(10) -0.022(9) -0.002(8) -0.003(8)
C32 0.036(7) 0.041(8) 0.084(11) -0.002(8) 0.000(7) -0.003(6)
C33 0.033(7) 0.058(9) 0.049(8) -0.002(7) -0.014(6) -0.006(6)
C34 0.024(6) 0.056(9) 0.070(10) 0.000(8) 0.006(6) 0.007(6)
C35 0.044(8) 0.070(10) 0.050(9) -0.002(8) -0.007(6) 0.000(7)
C36 0.064(10) 0.070(11) 0.052(9) 0.003(8) 0.004(7) 0.003(8)
C37 0.041(8) 0.064(10) 0.069(10) 0.022(8) 0.010(7) 0.004(7)
C38 0.029(6) 0.045(8) 0.058(8) 0.013(7) -0.003(6) -0.001(6)
C39 0.027(6) 0.050(8) 0.043(7) 0.003(6) 0.008(5) 0.002(6)
C68 0.033(7) 0.059(9) 0.057(9) 0.008(7) 0.012(6) -0.018(6)
C69 0.076(11) 0.065(11) 0.093(13) 0.016(10) 0.055(10) 0.005(9)
C72 0.24(3) 0.13(2) 0.16(2) 0.005(18) 0.14(2) 0.07(2)
C71 0.12(2) 0.22(3) 0.15(3) -0.04(2) 0.079(19) -0.04(2)
C70 0.065(12) 0.33(4) 0.14(2) -0.16(2) 0.062(13) -0.101(18)
C58 0.031(7) 0.053(8) 0.054(9) -0.013(7) 0.002(6) -0.013(6)
C59 0.037(7) 0.060(9) 0.050(8) -0.006(7) 0.003(6) -0.004(6)
C60 0.084(14) 0.17(2) 0.080(13) 0.010(14) 0.008(11) -0.006(14)
C61 0.076(12) 0.116(16) 0.097(14) -0.013(12) 0.048(11) -0.019(11)
C62 0.15(2) 0.083(14) 0.16(2) 0.026(14) 0.109(18) 0.033(14)
C53 0.038(7) 0.046(8) 0.041(7) 0.003(6) 0.005(6) -0.006(6)
C54 0.032(6) 0.049(8) 0.056(8) -0.001(7) -0.007(6) -0.003(6)
C56 0.065(9) 0.099(12) 0.038(8) -0.009(8) -0.004(7) -0.031(9)
C57 0.038(7) 0.072(10) 0.071(10) -0.004(8) -0.009(7) -0.018(7)
C55 0.045(8) 0.062(10) 0.097(12) -0.010(9) -0.020(8) 0.000(7)
C63 0.022(6) 0.045(8) 0.074(10) -0.022(8) 0.008(6) -0.007(6)
C64 0.028(7) 0.051(9) 0.098(12) -0.022(8) 0.013(7) 0.000(6)
C67 0.041(8) 0.083(12) 0.137(17) 0.005(12) -0.006(9) -0.018(9)
C65 0.083(13) 0.082(13) 0.16(2) 0.023(13) -0.067(13) -0.018(11)
C66 0.072(12) 0.16(2) 0.143(19) -0.076(17) 0.019(13) -0.068(14)
C73 0.041(8) 0.062(10) 0.098(12) 0.002(9) 0.017(8) -0.004(7)
C74 0.09(2) 0.077(18) 0.80(11) 0.12(4) 0.06(4) -0.005(15)
C75 0.14(3) 0.38(6) 0.17(3) 0.02(3) 0.05(2) -0.05(3)
C76 0.054(12) 0.32(4) 0.117(19) 0.02(2) -0.004(12) 0.029(18)
C77 0.32(4) 0.20(3) 0.056(12) 0.010(15) -0.036(17) -0.22(3)
C78 0.28(5) 0.80(13) 0.09(2) -0.07(5) 0.01(3) 0.30(7)

loop_
_atom_type_symbol
_atom_type_description
_atom_type_scat_dispersion_real
_atom_type_scat_dispersion_imag
_atom_type_scat_source
C C 0.0033 0.0016 'International Tables Vol C Tables 4.2.6.8 and 6.1.1.4'
H H 0.0000 0.0000 'International Tables Vol C Tables 4.2.6.8 and 6.1.1.4'
N N 0.0061 0.0033 'International Tables Vol C Tables 4.2.6.8 and 6.1.1.4'
O O 0.0106 0.0060 'International Tables Vol C Tables 4.2.6.8 and 6.1.1.4'
Gd Gd -0.1653 3.9035 'International Tables Vol C Tables 4.2.6.8 and 6.1.1.4'

loop_
_geom_angle_atom_site_label_1
_geom_angle_atom_site_label_2
_geom_angle_atom_site_label_3
_geom_angle
O2 Gd1 O9 92.6(3)
O2 Gd1 O16 94.9(3)
O9 Gd1 O16 143.4(3)
O2 Gd1 O1 165.6(3)
O9 Gd1 O1 92.1(3)
O16 Gd1 O1 89.3(3)
O2 Gd1 O3 93.3(3)
O9 Gd1 O3 75.1(3)
O16 Gd1 O3 139.9(3)
O1 Gd1 O3 74.9(2)
O2 Gd1 O7 92.3(3)
O9 Gd1 O7 141.1(3)
O16 Gd1 O7 74.4(3)
O1 Gd1 O7 75.7(2)
O3 Gd1 O7 66.1(2)
O2 Gd1 N1 129.6(3)
O9 Gd1 N1 74.2(3)
O16 Gd1 N1 73.5(3)
O1 Gd1 N1 64.8(3)
O3 Gd1 N1 127.4(3)
O7 Gd1 N1 128.4(3)
O2 Gd1 N2 66.6(3)
O9 Gd1 N2 73.9(3)
O16 Gd1 N2 76.5(3)
O1 Gd1 N2 127.8(3)
O3 Gd1 N2 141.8(3)
O7 Gd1 N2 142.1(3)
N1 Gd1 N2 63.0(3)
O2 Gd1 Gd4 129.80(19)
O9 Gd1 Gd4 131.8(2)
O16 Gd1 Gd4 64.7(2)
O1 Gd1 Gd4 41.18(16)
O3 Gd1 Gd4 80.12(16)
O7 Gd1 Gd4 39.55(17)
N1 Gd1 Gd4 89.9(2)
N2 Gd1 Gd4 137.9(2)
O2 Gd1 Gd2 130.5(2)
O9 Gd1 Gd2 67.0(2)
O16 Gd1 Gd2 128.8(2)
O1 Gd1 Gd2 40.80(18)
O3 Gd1 Gd2 39.22(16)
O7 Gd1 Gd2 80.72(17)
N1 Gd1 Gd2 89.2(2)
N2 Gd1 Gd2 137.1(2)
Gd4 Gd1 Gd2 67.58(2)
O4 Gd2 O10 92.8(3)
O4 Gd2 O11 93.0(3)
O10 Gd2 O11 142.1(3)
O4 Gd2 O3 163.4(3)
O10 Gd2 O3 92.2(3)
O11 Gd2 O3 92.7(3)
O4 Gd2 O5 91.8(3)
O10 Gd2 O5 142.3(3)
O11 Gd2 O5 74.8(3)
O3 Gd2 O5 74.7(2)
O4 Gd2 O1 91.5(3)
O10 Gd2 O1 76.2(3)
O11 Gd2 O1 140.9(2)
O3 Gd2 O1 74.4(2)
O5 Gd2 O1 66.3(3)
O4 Gd2 N3 129.6(3)
O10 Gd2 N3 73.0(3)
O11 Gd2 N3 74.6(3)
O3 Gd2 N3 67.0(3)
O5 Gd2 N3 128.9(3)
O1 Gd2 N3 128.7(3)
O4 Gd2 N4 65.8(3)
O10 Gd2 N4 75.6(3)
O11 Gd2 N4 72.9(3)
O3 Gd2 N4 130.8(3)
O5 Gd2 N4 139.1(3)
O1 Gd2 N4 142.5(3)
N3 Gd2 N4 63.8(3)
O4 Gd2 Gd3 129.52(19)
O10 Gd2 Gd3 131.7(2)
O11 Gd2 Gd3 67.21(19)
O3 Gd2 Gd3 40.61(17)
O5 Gd2 Gd3 39.33(18)
O1 Gd2 Gd3 80.19(16)
N3 Gd2 Gd3 90.9(2)
N4 Gd2 Gd3 137.3(2)
O4 Gd2 Gd1 128.9(2)
O10 Gd2 Gd1 67.95(19)
O11 Gd2 Gd1 131.6(2)
O3 Gd2 Gd1 40.34(18)
O5 Gd2 Gd1 80.27(17)
O1 Gd2 Gd1 39.12(17)
N3 Gd2 Gd1 90.9(2)
N4 Gd2 Gd1 140.6(2)
Gd3 Gd2 Gd1 67.16(2)
O6 Gd3 O12 91.2(3)
O6 Gd3 O13 95.5(3)
O12 Gd3 O13 142.6(3)
O6 Gd3 O5 163.9(3)
O12 Gd3 O5 92.1(3)
O13 Gd3 O5 91.4(3)
O6 Gd3 O7 91.9(3)
O12 Gd3 O7 140.8(3)
O13 Gd3 O7 75.8(3)
O5 Gd3 O7 75.7(2)
O6 Gd3 O3 91.1(3)
O12 Gd3 O3 74.7(3)
O13 Gd3 O3 141.6(3)
O5 Gd3 O3 74.6(2)
O7 Gd3 O3 66.1(2)
O6 Gd3 N5 129.9(3)
O12 Gd3 N5 73.7(3)
O13 Gd3 N5 73.9(3)
O5 Gd3 N5 66.0(3)
O7 Gd3 N5 129.7(3)
O3 Gd3 N5 127.7(3)
O6 Gd3 N6 66.9(3)
O12 Gd3 N6 74.3(3)
O13 Gd3 N6 74.7(3)
O5 Gd3 N6 129.1(3)
O7 Gd3 N6 141.4(3)
O3 Gd3 N6 141.2(3)
N5 Gd3 N6 63.0(4)
O6 Gd3 Gd4 130.2(2)
O12 Gd3 Gd4 131.9(2)
O13 Gd3 Gd4 66.5(2)
O5 Gd3 Gd4 41.21(17)
O7 Gd3 Gd4 39.84(18)
O3 Gd3 Gd4 80.40(17)
N5 Gd3 Gd4 90.9(2)
N6 Gd3 Gd4 138.3(2)
O6 Gd3 Gd2 128.32(19)
O12 Gd3 Gd2 66.8(2)
O13 Gd3 Gd2 130.8(2)
O5 Gd3 Gd2 40.52(16)
O7 Gd3 Gd2 80.90(16)
O3 Gd3 Gd2 39.28(17)
N5 Gd3 Gd2 89.7(2)
N6 Gd3 Gd2 137.6(2)
Gd4 Gd3 Gd2 67.78(2)
O8 Gd4 O14 89.2(3)
O8 Gd4 O15 90.5(3)
O14 Gd4 O15 142.9(3)
O8 Gd4 O7 164.3(2)
O14 Gd4 O7 94.2(3)
O15 Gd4 O7 95.8(3)
O8 Gd4 O5 90.8(3)
O14 Gd4 O5 75.4(3)
O15 Gd4 O5 141.7(3)
O7 Gd4 O5 75.3(2)
O8 Gd4 O1 92.7(3)
O14 Gd4 O1 141.3(3)
O15 Gd4 O1 75.7(3)
O7 Gd4 O1 75.1(2)
O5 Gd4 O1 66.0(2)
O8 Gd4 N7 130.0(3)
O14 Gd4 N7 75.4(3)
O15 Gd4 N7 76.6(3)
O7 Gd4 N7 65.6(3)
O5 Gd4 N7 128.4(3)
O1 Gd4 N7 128.5(3)
O8 Gd4 N8 66.4(3)
O14 Gd4 N8 72.1(4)
O15 Gd4 N8 74.0(3)
O7 Gd4 N8 129.2(3)
O5 Gd4 N8 140.0(3)
O1 Gd4 N8 142.6(3)
N7 Gd4 N8 63.7(3)
O8 Gd4 Gd3 128.5(2)
O14 Gd4 Gd3 68.4(2)
O15 Gd4 Gd3 135.1(2)
O7 Gd4 Gd3 40.81(19)
O5 Gd4 Gd3 39.80(17)
O1 Gd4 Gd3 80.55(17)
N7 Gd4 Gd3 89.8(2)
N8 Gd4 Gd3 136.8(3)
O8 Gd4 Gd1 130.5(2)
O14 Gd4 Gd1 133.4(2)
O15 Gd4 Gd1 70.1(2)
O7 Gd4 Gd1 40.82(18)
O5 Gd4 Gd1 80.26(17)
O1 Gd4 Gd1 39.26(16)
N7 Gd4 Gd1 90.4(2)
N8 Gd4 Gd1 139.7(2)
Gd3 Gd4 Gd1 67.459(19)
C1 O1 Gd1 124.2(7)
C1 O1 Gd2 109.5(6)
Gd1 O1 Gd2 100.1(3)
C1 O1 Gd4 109.9(6)
Gd1 O1 Gd4 99.6(2)
Gd2 O1 Gd4 113.3(3)
C13 O2 Gd1 123.0(7)
C14 O3 Gd2 121.5(6)
C14 O3 Gd1 111.5(6)
Gd2 O3 Gd1 100.4(3)
C14 O3 Gd3 109.0(6)
Gd2 O3 Gd3 100.1(3)
Gd1 O3 Gd3 113.9(3)
C26 O4 Gd2 124.6(7)
C40 O7 Gd4 122.2(6)
C40 O7 Gd3 110.8(7)
Gd4 O7 Gd3 99.3(3)
C40 O7 Gd1 110.4(7)
Gd4 O7 Gd1 99.6(3)
Gd3 O7 Gd1 113.8(3)
C52 O8 Gd4 124.6(7)
C27 O5 Gd3 122.1(7)
C27 O5 Gd2 111.3(6)
Gd3 O5 Gd2 100.2(3)
C27 O5 Gd4 109.5(6)
Gd3 O5 Gd4 99.0(2)
Gd2 O5 Gd4 114.4(3)
C39 O6 Gd3 123.7(7)
C68 O16 Gd1 130.6(8)
C68 O15 Gd4 123.7(9)
C58 O12 Gd3 127.0(8)
C58 O11 Gd2 128.6(8)
C53 O10 Gd2 128.4(8)
C53 O9 Gd1 128.3(7)
C63 O14 Gd4 126.1(8)
C63 O13 Gd3 127.9(8)
C2 N1 C6 118.0(11)
C2 N1 Gd1 121.3(8)
C6 N1 Gd1 120.7(8)
C7 N2 C8 122.3(11)
C7 N2 Gd1 122.4(9)
C8 N2 Gd1 115.2(8)
C15 N3 C19 118.8(10)
C15 N3 Gd2 119.8(7)
C19 N3 Gd2 121.3(8)
C20 N4 C21 126.5(10)
C20 N4 Gd2 118.8(8)
C21 N4 Gd2 114.7(7)
C41 N7 C45 117.6(10)
C41 N7 Gd4 121.8(7)
C45 N7 Gd4 120.6(8)
C46 N8 C47 123.7(10)
C46 N8 Gd4 120.9(8)
C47 N8 Gd4 115.3(7)
C28 N5 C32 117.6(11)
C28 N5 Gd3 120.8(9)
C32 N5 Gd3 121.6(8)
C33 N6 C34 124.8(12)
C33 N6 Gd3 120.7(9)
C34 N6 Gd3 114.5(8)
O1 C1 C2 113.4(10)
N1 C2 C3 122.0(12)
N1 C2 C1 116.3(11)
C3 C2 C1 121.7(12)
C4 C3 C2 120.2(13)
C3 C4 C5 119.0(14)
C4 C5 C6 118.0(14)
N1 C6 C5 122.8(13)
N1 C6 C7 115.8(12)
C5 C6 C7 121.4(13)
N2 C7 C6 118.1(12)
C9 C8 C13 120.9(12)
C9 C8 N2 125.4(11)
C13 C8 N2 113.6(11)
C10 C9 C8 119.9(13)
C9 C10 C11 120.4(13)
C12 C11 C10 119.9(13)
C11 C12 C13 121.3(13)
O2 C13 C8 121.5(11)
O2 C13 C12 120.9(12)
C8 C13 C12 117.6(12)
O3 C14 C15 112.8(9)
N3 C15 C16 121.8(11)
N3 C15 C14 118.9(10)
C16 C15 C14 119.3(11)
C17 C16 C15 118.5(12)
C16 C17 C18 119.7(12)
C19 C18 C17 118.8(11)
N3 C19 C18 122.4(11)
N3 C19 C20 115.4(10)
C18 C19 C20 122.2(11)
N4 C20 C19 120.4(10)
N4 C21 C26 116.3(10)
N4 C21 C22 125.9(11)
C26 C21 C22 117.8(11)
C23 C22 C21 121.5(12)
C22 C23 C24 119.4(12)
C25 C24 C23 120.6(13)
C24 C25 C26 120.7(12)
O4 C26 C25 122.2(11)
O4 C26 C21 118.0(10)
C25 C26 C21 119.7(11)
O7 C40 C41 113.9(10)
N7 C41 C42 124.1(11)
N7 C41 C40 116.5(10)
C42 C41 C40 119.3(11)
C43 C42 C41 117.5(12)
C44 C43 C42 119.4(11)
C43 C44 C45 119.5(11)
N7 C45 C44 121.9(11)
N7 C45 C46 116.4(10)
C44 C45 C46 121.7(11)
N8 C46 C45 118.4(11)
N8 C47 C48 125.9(11)
N8 C47 C52 114.3(11)
C48 C47 C52 119.8(12)
C49 C48 C47 120.8(12)
C48 C49 C50 119.4(13)
C51 C50 C49 120.6(13)
C50 C51 C52 121.5(13)
O8 C52 C51 122.8(11)
O8 C52 C47 119.4(11)
C51 C52 C47 117.8(11)
O5 C27 C28 114.6(11)
N5 C28 C29 123.6(13)
N5 C28 C27 116.3(12)
C29 C28 C27 120.0(13)
C30 C29 C28 117.9(14)
C29 C30 C31 119.6(15)
C32 C31 C30 120.1(15)
C31 C32 N5 121.1(14)
C31 C32 C33 125.4(15)
N5 C32 C33 113.5(12)
N6 C33 C32 121.2(13)
C39 C34 C35 121.1(13)
C39 C34 N6 114.9(12)
C35 C34 N6 124.1(13)
C36 C35 C34 119.0(14)
C35 C36 C37 121.0(14)
C36 C37 C38 120.5(13)
C37 C38 C39 119.2(13)
O6 C39 C34 119.9(11)
O6 C39 C38 121.0(11)
C34 C39 C38 119.1(12)
O15 C68 O16 124.6(12)
O15 C68 C69 120.0(12)
O16 C68 C69 115.3(13)
C70 C69 C72 121(2)
C70 C69 C68 111.9(15)
C72 C69 C68 111.5(14)
C70 C69 C71 105.5(17)
C72 C69 C71 98.7(19)
C68 C69 C71 106.1(14)
O11 C58 O12 121.8(12)
O11 C58 C59 120.9(12)
O12 C58 C59 117.1(13)
C62 C59 C58 111.0(13)
C62 C59 C60 112.0(16)
C58 C59 C60 111.5(12)
C62 C59 C61 108.3(15)
C58 C59 C61 106.7(11)
C60 C59 C61 107.0(14)
O10 C53 O9 123.8(11)
O10 C53 C54 119.3(11)
O9 C53 C54 116.8(11)
C55 C54 C57 109.1(12)
C55 C54 C56 110.5(13)
C57 C54 C56 109.4(11)
C55 C54 C53 111.0(10)
C57 C54 C53 108.0(11)
C56 C54 C53 108.9(10)
O14 C63 O13 125.2(11)
O14 C63 C64 118.3(12)
O13 C63 C64 116.5(13)
C67 C64 C66 115.6(14)
C67 C64 C65 107.7(13)
C66 C64 C65 106.4(18)
C67 C64 C63 110.6(14)
C66 C64 C63 108.3(11)
C65 C64 C63 108.0(12)

loop_
_geom_bond_atom_site_label_1
_geom_bond_atom_site_label_2
_geom_bond_distance
Gd1 O2 2.299(8)
Gd1 O9 2.346(7)
Gd1 O16 2.371(8)
Gd1 O1 2.409(7)
Gd1 O3 2.474(8)
Gd1 O7 2.489(7)
Gd1 N1 2.527(10)
Gd1 N2 2.558(10)
Gd1 Gd4 3.7535(12)
Gd1 Gd2 3.7585(11)
Gd2 O4 2.292(8)
Gd2 O10 2.378(8)
Gd2 O11 2.391(8)
Gd2 O3 2.417(7)
Gd2 O5 2.480(7)
Gd2 O1 2.494(7)
Gd2 N3 2.500(10)
Gd2 N4 2.576(9)
Gd2 Gd3 3.7582(10)
Gd3 O6 2.294(8)
Gd3 O12 2.362(8)
Gd3 O13 2.363(7)
Gd3 O5 2.420(8)
Gd3 O7 2.473(8)
Gd3 O3 2.485(7)
Gd3 N5 2.523(10)
Gd3 N6 2.549(11)
Gd3 Gd4 3.7340(10)
Gd4 O8 2.286(8)
Gd4 O14 2.347(9)
Gd4 O15 2.362(10)
Gd4 O7 2.424(8)
Gd4 O5 2.490(7)
Gd4 O1 2.506(7)
Gd4 N7 2.513(10)
Gd4 N8 2.554(10)
O1 C1 1.411(13)
O2 C13 1.344(14)
O3 C14 1.452(13)
O4 C26 1.366(13)
O7 C40 1.422(13)
O8 C52 1.331(13)
O5 C27 1.424(14)
O6 C39 1.366(14)
O16 C68 1.280(14)
O15 C68 1.245(15)
O12 C58 1.289(15)
O11 C58 1.258(15)
O10 C53 1.246(14)
O9 C53 1.276(14)
O14 C63 1.251(16)
O13 C63 1.254(15)
O19 C75 1.53(3)
O20 C78 1.59(2)
O21 C77 1.53(2)
O22 C76 1.41(2)
O23 C73 1.447(17)
O24 C74 1.419(18)
N1 C2 1.333(15)
N1 C6 1.375(16)
N2 C7 1.267(15)
N2 C8 1.415(15)
N3 C15 1.329(15)
N3 C19 1.362(14)
N4 C20 1.284(14)
N4 C21 1.373(14)
N7 C41 1.310(15)
N7 C45 1.380(14)
N8 C46 1.304(15)
N8 C47 1.394(16)
N5 C28 1.338(16)
N5 C32 1.372(18)
N6 C33 1.261(16)
N6 C34 1.433(17)
C1 C2 1.491(17)
C2 C3 1.412(18)
C3 C4 1.375(19)
C4 C5 1.398(19)
C5 C6 1.408(19)
C6 C7 1.460(18)
C8 C9 1.395(17)
C8 C13 1.402(16)
C9 C10 1.364(18)
C10 C11 1.395(19)
C11 C12 1.373(18)
C12 C13 1.403(17)
C14 C15 1.504(15)
C15 C16 1.410(16)
C16 C17 1.373(16)
C17 C18 1.391(17)
C18 C19 1.367(16)
C19 C20 1.446(16)
C21 C26 1.401(16)
C21 C22 1.417(15)
C22 C23 1.364(17)
C23 C24 1.380(18)
C24 C25 1.372(17)
C25 C26 1.390(17)
C40 C41 1.511(15)
C41 C42 1.409(16)
C42 C43 1.391(16)
C43 C44 1.378(18)
C44 C45 1.383(16)
C45 C46 1.438(17)
C47 C48 1.403(17)
C47 C52 1.431(17)
C48 C49 1.357(19)
C49 C50 1.405(19)
C50 C51 1.374(17)
C51 C52 1.378(18)
C27 C28 1.505(18)
C28 C29 1.383(18)
C29 C30 1.36(2)
C30 C31 1.39(2)
C31 C32 1.355(19)
C32 C33 1.447(18)
C34 C39 1.393(18)
C34 C35 1.400(19)
C35 C36 1.36(2)
C36 C37 1.39(2)
C37 C38 1.390(18)
C38 C39 1.402(17)
C68 C69 1.514(19)
C69 C70 1.42(2)
C69 C72 1.45(3)
C69 C71 1.59(3)
C58 C59 1.503(18)
C59 C62 1.45(2)
C59 C60 1.54(2)
C59 C61 1.55(2)
C53 C54 1.547(16)
C54 C55 1.501(18)
C54 C57 1.502(18)
C54 C56 1.527(19)
C63 C64 1.557(18)
C64 C67 1.50(2)
C64 C66 1.50(2)
C64 C65 1.55(2)
